data_7229868
loop_
_publ_author_name
'Chisca, Diana'
'Croitor, Lilia'
'Petuhov, Oleg'
'Kulikova, Olga V.'
'Volodina, Galina F.'
'Coropceanu, Eduard B.'
'Masunov, Art\"em E.'
'Fonari, Marina S.'

_publ_section_title
;
 Tuning structures and emissive properties in a series of Zn(ii) and
 Cd(ii) coordination polymers containing dicarboxylic acids and
 nicotinamide pillars
;
_journal_issue 4
_journal_name_full CrystEngComm
_journal_page_first 432
_journal_paper_doi 10.1039/C7CE01988B
_journal_volume 20
_journal_year 2018
_chemical_formula_moiety 'C12 H17 Cd N3 O7'
_chemical_formula_sum 'C12 H17 Cd N3 O7'
_chemical_formula_weight 427.68
_space_group_crystal_system orthorhombic
_space_group_IT_number 33
_space_group_name_Hall 'P 2c -2n'
_space_group_name_H-M_alt 'P n a 21'
_symmetry_space_group_name_Hall 'P 2c -2n'
_symmetry_space_group_name_H-M 'P n a 21'
_atom_sites_solution_hydrogens mixed
_audit_creation_method SHELXL-2014/7
_audit_update_record
;
2017-10-06 deposited with the CCDC.
2017-12-13 downloaded from the CCDC.
;
_cell_angle_alpha 90
_cell_angle_beta 90
_cell_angle_gamma 90
_cell_formula_units_Z 4
_cell_length_a 31.0771(15)
_cell_length_b 7.1271(4)
_cell_length_c 7.6076(4)
_cell_measurement_reflns_used 965
_cell_measurement_temperature 293(2)
_cell_measurement_theta_max 22.8230
_cell_measurement_theta_min 3.4640
_cell_volume 1685.00(15)
_computing_cell_refinement
;
CrysAlisPro, Agilent Technologies,
Version 1.171.37.35 (release 13-08-2014 CrysAlis171 .NET)
(compiled Aug 13 2014,18:06:01)
;
_computing_data_collection
;
CrysAlisPro, Agilent Technologies,
Version 1.171.37.35 (release 13-08-2014 CrysAlis171 .NET)
(compiled Aug 13 2014,18:06:01)
;
_computing_data_reduction
;
CrysAlisPro, Agilent Technologies,
Version 1.171.37.35 (release 13-08-2014 CrysAlis171 .NET)
(compiled Aug 13 2014,18:06:01)
;
_computing_structure_refinement 'SHELXL-2014/7 (Sheldrick, 2014)'
_computing_structure_solution 'SHELXS98 (Sheldrick, 2008)'
_diffrn_ambient_temperature 293(2)
_diffrn_detector 'CCD plate'
_diffrn_detector_type Eos
_diffrn_measured_fraction_theta_full 0.986
_diffrn_measured_fraction_theta_max 0.987
_diffrn_measurement_device 'four-circle diffractometer'
_diffrn_measurement_device_type 'Xcalibur, Eos'
_diffrn_measurement_method '\w scans'
_diffrn_radiation_type MoK\a
_diffrn_radiation_wavelength 0.71073
_diffrn_reflns_av_R_equivalents 0.0383
_diffrn_reflns_av_unetI/netI 0.0910
_diffrn_reflns_Laue_measured_fraction_full 0.986
_diffrn_reflns_Laue_measured_fraction_max 0.987
_diffrn_reflns_limit_h_max 37
_diffrn_reflns_limit_h_min -19
_diffrn_reflns_limit_k_max 5
_diffrn_reflns_limit_k_min -8
_diffrn_reflns_limit_l_max 9
_diffrn_reflns_limit_l_min -9
_diffrn_reflns_number 3679
_diffrn_reflns_point_group_measured_fraction_full 0.991
_diffrn_reflns_point_group_measured_fraction_max 0.991
_diffrn_reflns_theta_full 25.242
_diffrn_reflns_theta_max 25.487
_diffrn_reflns_theta_min 2.981
_exptl_absorpt_coefficient_mu 1.333
_exptl_absorpt_correction_T_max 1.00000
_exptl_absorpt_correction_T_min 0.90394
_exptl_absorpt_correction_type multi-scan
_exptl_absorpt_process_details
;
CrysAlisPro, Agilent Technologies,
Version 1.171.37.35 (release 13-08-2014 CrysAlis171 .NET)
(compiled Aug 13 2014,18:06:01)
Empirical absorption correction using spherical harmonics,
 implemented in SCALE3 ABSPACK scaling algorithm.
;
_exptl_crystal_colour colorless
_exptl_crystal_density_diffrn 1.686
_exptl_crystal_description block
_exptl_crystal_F_000 856
_exptl_crystal_size_max 0.2
_exptl_crystal_size_mid 0.2
_exptl_crystal_size_min 0.01
_refine_diff_density_max 0.625
_refine_diff_density_min -0.516
_refine_diff_density_rms 0.098
_refine_ls_abs_structure_details
;
 Refined as an inversion twin.
;
_refine_ls_abs_structure_Flack 0.71(16)
_refine_ls_extinction_method none
_refine_ls_goodness_of_fit_ref 0.994
_refine_ls_hydrogen_treatment mixed
_refine_ls_matrix_type full
_refine_ls_number_parameters 324
_refine_ls_number_reflns 2472
_refine_ls_number_restraints 368
_refine_ls_restrained_S_all 0.965
_refine_ls_R_factor_all 0.0829
_refine_ls_R_factor_gt 0.0478
_refine_ls_shift/su_max 0.002
_refine_ls_shift/su_mean 0.000
_refine_ls_structure_factor_coef Fsqd
_refine_ls_weighting_details 'w=1/[\s^2^(Fo^2^)+(0.0092P)^2^] where P=(Fo^2^+2Fc^2^)/3'
_refine_ls_weighting_scheme calc
_refine_ls_wR_factor_gt 0.0640
_refine_ls_wR_factor_ref 0.0724
_reflns_Friedel_coverage 0.858
_reflns_Friedel_fraction_full 0.996
_reflns_Friedel_fraction_max 0.996
_reflns_number_gt 1668
_reflns_number_total 2472
_reflns_threshold_expression 'I > 2\s(I)'
_cod_data_source_file c7ce01988b2.cif
_cod_data_source_block Comp_8CL_3312
_cod_depositor_comments 'Adding full bibliography for 7229861--7229872.cif.'
_cod_database_code 7229868
_shelx_shelxl_version_number 2014/7
_shelx_space_group_comment
;
The symmetry employed for this shelxl refinement is uniquely defined
by the following loop, which should always be used as a source of
symmetry information in preference to the above space-group names.
They are only intended as comments.
;

loop_
_space_group_symop_operation_xyz
'x, y, z'
'-x, -y, z+1/2'
'x+1/2, -y+1/2, z'
'-x+1/2, y+1/2, z+1/2'

loop_
_atom_site_label
_atom_site_type_symbol
_atom_site_fract_x
_atom_site_fract_y
_atom_site_fract_z
_atom_site_U_iso_or_equiv
_atom_site_adp_type
_atom_site_occupancy
_atom_site_site_symmetry_order
_atom_site_calc_flag
_atom_site_refinement_flags_posn
_atom_site_refinement_flags_adp
_atom_site_refinement_flags_occupancy
_atom_site_disorder_assembly
_atom_site_disorder_group
Cd1 Cd 0.22083(2) 0.04600(8) 0.5925(10) 0.0367(2) Uani 1 1 d . . . . .
O1 O 0.1874(6) -0.099(3) 0.811(2) 0.042(4) Uani 1 1 d . U . . .
O2 O 0.1870(7) -0.097(4) 0.356(2) 0.051(5) Uani 1 1 d . . . . .
O3 O 0.2589(7) 0.222(3) 0.401(2) 0.053(6) Uani 1 1 d . . . . .
O4 O 0.2577(7) 0.225(3) 0.789(2) 0.048(5) Uani 1 1 d . U . . .
O5 O 0.2775(2) -0.1744(8) 0.586(3) 0.045(2) Uani 1 1 d D . . . .
H2O5 H 0.268(4) -0.249(10) 0.671(9) 0.067 Uiso 1 1 d D U . . .
H1O5 H 0.291(3) -0.080(8) 0.630(11) 0.067 Uiso 1 1 d D U . . .
C1 C 0.2033(8) -0.203(4) 0.922(4) 0.032(4) Uani 1 1 d . U . . .
C2 C 0.1806(3) -0.2530(10) 1.090(6) 0.035(2) Uani 1 1 d . U . . .
H2A H 0.1535 -0.1851 1.0964 0.042 Uiso 1 1 calc R U . . .
H2B H 0.1741 -0.3861 1.0905 0.042 Uiso 1 1 calc R U . . .
C3 C 0.2915(9) 0.296(4) 0.757(3) 0.034(5) Uani 1 1 d . U . . .
N1 N 0.1627(5) 0.252(4) 0.610(3) 0.039(3) Uani 0.584(12) 1 d DG U P A 1
C4 C 0.1255(6) 0.175(3) 0.640(3) 0.043(3) Uani 0.584(12) 1 d DG U P A 1
H4 H 0.1237 0.0451 0.6292 0.051 Uiso 0.584(12) 1 calc R U P A 1
C5 C 0.0885(5) 0.270(2) 0.686(2) 0.045(3) Uani 0.584(12) 1 d DG U P A 1
C6 C 0.0898(6) 0.463(2) 0.668(3) 0.049(4) Uani 0.584(12) 1 d DG U P A 1
H6 H 0.0674 0.5369 0.7102 0.059 Uiso 0.584(12) 1 calc R U P A 1
C7 C 0.1268(7) 0.547(3) 0.582(4) 0.047(4) Uani 0.584(12) 1 d DG U P A 1
H7 H 0.1259 0.6668 0.5332 0.056 Uiso 0.584(12) 1 calc R U P A 1
C8 C 0.1629(6) 0.439(4) 0.579(3) 0.043(4) Uani 0.584(12) 1 d DG U P A 1
H8 H 0.1890 0.4966 0.5544 0.052 Uiso 0.584(12) 1 calc R U P A 1
C9 C 0.0483(6) 0.156(3) 0.728(4) 0.057(5) Uani 0.584(12) 1 d DG U P A 1
N2 N 0.0129(6) 0.248(3) 0.768(4) 0.068(7) Uani 0.584(12) 1 d DG U P A 1
H2C H -0.0099 0.1869 0.7972 0.082 Uiso 0.584(12) 1 calc R U P A 1
H2D H 0.0125 0.3684 0.7652 0.082 Uiso 0.584(12) 1 calc R U P A 1
O1M O 0.0519(8) -0.018(3) 0.729(4) 0.073(8) Uani 0.584(12) 1 d D U P A 1
C1P C 0.0448(9) 0.358(4) 0.213(5) 0.094(7) Uani 0.584(12) 1 d D U P A 1
H1P H 0.0604 0.4697 0.2089 0.113 Uiso 0.584(12) 1 calc R U P A 1
C2P C 0.1130(8) 0.260(4) 0.153(5) 0.106(11) Uani 0.584(12) 1 d D U P A 1
H2P1 H 0.1340 0.2080 0.2319 0.159 Uiso 0.584(12) 1 calc R U P A 1
H2P2 H 0.1126 0.3938 0.1644 0.159 Uiso 0.584(12) 1 calc R U P A 1
H2P3 H 0.1201 0.2261 0.0345 0.159 Uiso 0.584(12) 1 calc R U P A 1
C3P C 0.0627(8) 0.005(3) 0.227(4) 0.087(7) Uani 0.584(12) 1 d D U P A 1
H3P1 H 0.0703 -0.0642 0.1238 0.130 Uiso 0.584(12) 1 calc R U P A 1
H3P2 H 0.0331 -0.0179 0.2560 0.130 Uiso 0.584(12) 1 calc R U P A 1
H3P3 H 0.0806 -0.0341 0.3235 0.130 Uiso 0.584(12) 1 calc R U P A 1
N1P N 0.0682(7) 0.181(3) 0.199(4) 0.084(5) Uani 0.584(12) 1 d D U P A 1
O1P O 0.0101(8) 0.366(5) 0.228(4) 0.120(9) Uani 0.584(12) 1 d D U P A 1
N1A N 0.1617(9) 0.251(5) 0.579(7) 0.039(3) Uani 0.416(12) 1 d D U P A 2
C4A C 0.1256(10) 0.174(5) 0.521(5) 0.042(4) Uani 0.416(12) 1 d D U P A 2
H4A H 0.1266 0.0530 0.4766 0.051 Uiso 0.416(12) 1 calc R U P A 2
C5A C 0.0862(9) 0.267(4) 0.524(4) 0.046(3) Uani 0.416(12) 1 d D U P A 2
C6A C 0.0851(9) 0.458(4) 0.564(5) 0.049(4) Uani 0.416(12) 1 d D U P A 2
H6A H 0.0610 0.5314 0.5424 0.059 Uiso 0.416(12) 1 calc R U P A 2
C7A C 0.1240(12) 0.535(5) 0.642(5) 0.046(4) Uani 0.416(12) 1 d D U P A 2
H7A H 0.1237 0.6503 0.6992 0.055 Uiso 0.416(12) 1 calc R U P A 2
C8A C 0.1605(11) 0.433(6) 0.630(5) 0.043(4) Uani 0.416(12) 1 d D U P A 2
H8A H 0.1864 0.4913 0.6574 0.052 Uiso 0.416(12) 1 calc R U P A 2
C9A C 0.0491(11) 0.160(5) 0.439(6) 0.068(5) Uani 0.416(12) 1 d D U P A 2
N2A N 0.0133(11) 0.250(6) 0.404(7) 0.086(9) Uani 0.416(12) 1 d D U P A 2
H2A1 H -0.0074 0.1933 0.3512 0.104 Uiso 0.416(12) 1 calc R U P A 2
H2A2 H 0.0104 0.3656 0.4346 0.104 Uiso 0.416(12) 1 calc R U P A 2
O1A O 0.0551(12) -0.007(5) 0.398(6) 0.073(8) Uani 0.416(12) 1 d D U P A 2
C1S C 0.0294(10) 0.233(5) 0.933(5) 0.076(6) Uani 0.416(12) 1 d D U P A 2
H1S H 0.0180 0.1125 0.9375 0.091 Uiso 0.416(12) 1 calc R U P A 2
C2S C 0.0731(12) 0.469(4) 1.027(6) 0.144(14) Uani 0.416(12) 1 d D U P A 2
H2S1 H 0.0446 0.5165 1.0081 0.216 Uiso 0.416(12) 1 calc R U P A 2
H2S2 H 0.0927 0.5298 0.9484 0.216 Uiso 0.416(12) 1 calc R U P A 2
H2S3 H 0.0816 0.4935 1.1465 0.216 Uiso 0.416(12) 1 calc R U P A 2
C3S C 0.1097(13) 0.171(6) 1.005(8) 0.133(15) Uani 0.416(12) 1 d D U P A 2
H3S1 H 0.1051 0.0395 0.9866 0.199 Uiso 0.416(12) 1 calc R U P A 2
H3S2 H 0.1218 0.1906 1.1197 0.199 Uiso 0.416(12) 1 calc R U P A 2
H3S3 H 0.1291 0.2183 0.9174 0.199 Uiso 0.416(12) 1 calc R U P A 2
N1S N 0.0737(10) 0.258(5) 0.994(6) 0.092(8) Uani 0.416(12) 1 d D U P A 2
O1S O 0.0087(11) 0.344(6) 0.884(5) 0.089(9) Uani 0.416(12) 1 d D U P A 2

loop_
_atom_site_aniso_label
_atom_site_aniso_U_11
_atom_site_aniso_U_22
_atom_site_aniso_U_33
_atom_site_aniso_U_23
_atom_site_aniso_U_13
_atom_site_aniso_U_12
Cd1 0.0299(4) 0.0449(4) 0.0354(4) 0.0030(16) -0.0027(16) -0.0018(3)
O1 0.020(8) 0.067(10) 0.041(8) 0.020(8) -0.012(7) 0.007(8)
O2 0.057(12) 0.057(11) 0.039(9) -0.017(9) -0.006(9) 0.007(9)
O3 0.037(11) 0.086(12) 0.037(12) 0.017(10) -0.022(10) -0.021(11)
O4 0.053(11) 0.058(10) 0.032(10) -0.011(9) 0.001(10) -0.017(10)
O5 0.042(4) 0.045(4) 0.047(5) 0.035(10) 0.004(11) -0.001(4)
C1 0.008(7) 0.049(9) 0.039(9) -0.005(9) -0.011(7) -0.006(7)
C2 0.029(5) 0.037(4) 0.038(5) 0.002(13) -0.006(13) -0.004(4)
C3 0.055(13) 0.028(9) 0.019(8) -0.001(8) -0.003(10) 0.004(9)
N1 0.032(5) 0.038(5) 0.045(7) -0.011(9) 0.008(9) -0.001(5)
C4 0.035(6) 0.042(6) 0.051(7) -0.010(8) 0.010(9) -0.004(5)
C5 0.031(6) 0.049(5) 0.057(7) -0.006(8) 0.008(8) -0.001(5)
C6 0.040(6) 0.050(6) 0.058(8) -0.007(8) 0.013(9) 0.003(6)
C7 0.046(6) 0.040(5) 0.055(8) -0.007(9) 0.010(10) 0.002(5)
C8 0.040(6) 0.039(5) 0.050(8) -0.008(9) 0.010(10) -0.007(5)
C9 0.035(9) 0.058(9) 0.079(10) -0.001(9) 0.013(9) 0.006(8)
N2 0.047(12) 0.056(12) 0.101(15) 0.009(12) 0.024(13) 0.006(11)
O1M 0.035(11) 0.056(11) 0.128(18) 0.010(11) 0.027(12) 0.007(10)
C1P 0.057(12) 0.102(12) 0.125(13) -0.003(12) -0.012(13) 0.000(12)
C2P 0.103(19) 0.110(19) 0.11(2) 0.054(17) -0.037(18) -0.006(17)
C3P 0.058(13) 0.084(13) 0.118(15) -0.004(14) -0.007(14) -0.022(12)
N1P 0.055(10) 0.089(10) 0.108(11) -0.002(11) -0.017(9) 0.005(10)
O1P 0.078(14) 0.134(16) 0.149(18) -0.005(14) -0.014(15) 0.041(15)
N1A 0.033(6) 0.039(5) 0.046(7) -0.008(9) 0.008(10) -0.002(5)
C4A 0.034(6) 0.044(6) 0.050(7) -0.008(9) 0.008(10) -0.003(6)
C5A 0.032(6) 0.050(6) 0.058(7) -0.007(8) 0.008(9) -0.001(6)
C6A 0.039(6) 0.051(6) 0.057(8) -0.007(9) 0.009(9) 0.002(6)
C7A 0.044(6) 0.039(6) 0.054(9) -0.007(9) 0.012(10) -0.001(6)
C8A 0.040(6) 0.040(6) 0.050(8) -0.008(9) 0.007(10) -0.006(6)
C9A 0.041(9) 0.072(10) 0.090(10) -0.003(11) -0.005(10) 0.001(9)
N2A 0.043(15) 0.093(16) 0.123(17) -0.003(15) -0.022(16) 0.009(16)
O1A 0.045(14) 0.062(14) 0.112(16) -0.012(15) -0.025(14) -0.010(12)
C1S 0.052(11) 0.078(11) 0.097(12) 0.006(11) 0.016(12) 0.013(11)
C2S 0.12(2) 0.18(2) 0.13(3) 0.02(2) 0.03(2) 0.00(2)
C3S 0.12(3) 0.14(3) 0.14(3) 0.02(3) 0.02(2) 0.03(2)
N1S 0.065(14) 0.107(15) 0.104(15) 0.009(15) 0.027(14) 0.014(14)
O1S 0.080(17) 0.082(17) 0.107(19) -0.008(15) 0.000(16) 0.014(15)

loop_
_atom_type_symbol
_atom_type_description
_atom_type_scat_dispersion_real
_atom_type_scat_dispersion_imag
_atom_type_scat_source
C C 0.0033 0.0016 'International Tables Vol C Tables 4.2.6.8 and 6.1.1.4'
H H 0.0000 0.0000 'International Tables Vol C Tables 4.2.6.8 and 6.1.1.4'
N N 0.0061 0.0033 'International Tables Vol C Tables 4.2.6.8 and 6.1.1.4'
O O 0.0106 0.0060 'International Tables Vol C Tables 4.2.6.8 and 6.1.1.4'
Cd Cd -0.8075 1.2024 'International Tables Vol C Tables 4.2.6.8 and 6.1.1.4'

loop_
_geom_angle_atom_site_label_1
_geom_angle_atom_site_label_2
_geom_angle_atom_site_label_3
_geom_angle
_geom_angle_site_symmetry_1
_geom_angle_site_symmetry_3
O3 Cd1 O1 171.5(9) . .
O3 Cd1 O4 81.3(2) . .
O1 Cd1 O4 90.3(8) . .
O3 Cd1 O2 89.0(8) . .
O1 Cd1 O2 99.4(2) . .
O4 Cd1 O2 169.9(9) . .
O3 Cd1 N1A 92.1(13) . .
O1 Cd1 N1A 87.4(13) . .
O4 Cd1 N1A 94.2(13) . .
O2 Cd1 N1A 83.4(14) . .
O3 Cd1 O5 88.0(7) . .
O1 Cd1 O5 93.2(7) . .
O4 Cd1 O5 90.6(7) . .
O2 Cd1 O5 91.7(7) . .
N1A Cd1 O5 175.1(13) . .
O3 Cd1 N1 95.3(8) . .
O1 Cd1 N1 83.5(8) . .
O4 Cd1 N1 90.0(9) . .
O2 Cd1 N1 88.2(9) . .
O5 Cd1 N1 176.7(7) . .
C1 O1 Cd1 127.5(17) . .
C3 O2 Cd1 119.3(18) 4_544 .
C1 O3 Cd1 128.4(18) 4_554 .
C3 O4 Cd1 123(2) . .
O1 C1 O3 122(3) . 4_545
O1 C1 C2 123(2) . .
O3 C1 C2 116(2) 4_545 .
C3 C2 C1 111.9(7) 4_545 .
O4 C3 O2 127(3) . 4
O4 C3 C2 124(2) . 4_554
O2 C3 C2 109(2) 4 4_554
C4 N1 C8 117.0 . .
C4 N1 Cd1 115.4(10) . .
C8 N1 Cd1 127.4(10) . .
N1 C4 C5 125.0 . .
C6 C5 C4 116.2 . .
C6 C5 C9 125.1 . .
C4 C5 C9 118.2 . .
C5 C6 C7 118.7 . .
C8 C7 C6 115.1 . .
N1 C8 C7 123.5 . .
O1M C9 N2 124.5(12) . .
O1M C9 C5 117.3(12) . .
N2 C9 C5 118.1 . .
O1P C1P N1P 123(3) . .
C3P N1P C1P 140(2) . .
C3P N1P C2P 121(2) . .
C1P N1P C2P 99(2) . .
C4A N1A C8A 117.8(17) . .
C4A N1A Cd1 115.0(19) . .
C8A N1A Cd1 127(2) . .
N1A C4A C5A 123.0(18) . .
C6A C5A C4A 119.2(18) . .
C6A C5A C9A 124.3(19) . .
C4A C5A C9A 114.7(18) . .
C5A C6A C7A 116.0(18) . .
C8A C7A C6A 117.8(19) . .
N1A C8A C7A 123.9(19) . .
O1A C9A N2A 123(3) . .
O1A C9A C5A 118(2) . .
N2A C9A C5A 119(2) . .
O1S C1S N1S 125(4) . .
C3S N1S C1S 141(4) . .
C3S N1S C2S 118(3) . .
C1S N1S C2S 99(3) . .

loop_
_geom_bond_atom_site_label_1
_geom_bond_atom_site_label_2
_geom_bond_distance
_geom_bond_site_symmetry_2
Cd1 O3 2.26(2) .
Cd1 O1 2.22(2) .
Cd1 O4 2.27(2) .
Cd1 O2 2.32(2) .
Cd1 N1A 2.35(3) .
Cd1 O5 2.361(7) .
Cd1 N1 2.334(19) .
O1 C1 1.23(3) .
O2 C3 1.27(3) 4_544
O3 C1 1.30(3) 4_554
O4 C3 1.19(4) .
C1 O3 1.30(3) 4_545
C1 C2 1.50(4) .
C2 C3 1.57(4) 4_545
C3 O2 1.27(3) 4
C3 C2 1.57(4) 4_554
N1 C4 1.2994 .
N1 C8 1.3511 .
C4 C5 1.3824 .
C5 C6 1.3781 .
C5 C9 1.5247 .
C6 C7 1.4534 .
C7 C8 1.3620 .
C9 O1M 1.244(15) .
C9 N2 1.3157 .
C1P O1P 1.09(3) .
C1P N1P 1.46(2) .
C2P N1P 1.54(3) .
C3P N1P 1.28(2) .
N1A C4A 1.32(2) .
N1A C8A 1.355(19) .
C4A C5A 1.395(19) .
C5A C6A 1.390(18) .
C5A C9A 1.53(2) .
C6A C7A 1.45(2) .
C7A C8A 1.351(19) .
C9A O1A 1.24(2) .
C9A N2A 1.31(2) .
C1S O1S 1.09(3) .
C1S N1S 1.46(3) .
C2S N1S 1.52(3) .
C3S N1S 1.28(3) .

loop_
_geom_hbond_atom_site_label_D
_geom_hbond_atom_site_label_H
_geom_hbond_atom_site_label_A
_geom_hbond_distance_DH
_geom_hbond_distance_HA
_geom_hbond_distance_DA
_geom_hbond_angle_DHA
_geom_hbond_site_symmetry_A
O5 H2O5 O3 0.89(3) 1.95(6) 2.75(3) 149(8) 4_545
C2 H2B O5 0.97 2.55 3.274(9) 131.8 4_545
N2 H2D O1P 0.86 2.04 2.86(4) 159.4 2_565
C3P H3P2 N2 0.96 2.17 2.98(4) 140.1 2_554
C4A H4A O2 0.93 2.34 2.99(4) 126.3 .
N2A H2A2 O1S 0.86 2.18 2.97(6) 152.4 2_564
C1S H1S O1A 0.93 2.41 3.09(5) 130.0 2
C2S H2S1 N2A 0.96 2.57 3.48(6) 156.9 2_565
C2S H2S1 O1S 0.96 1.91 2.44(5) 112.8 .
